data_4029263
loop_
_publ_author_name
'Priede, Martins'
'Kazak, Mihail'
'Kalnins, Toms'
'Shubin, Kirill'
'Suna, Edgars'

_publ_section_title
;
 Diastereoselective Hydroxymethylation of Cyclic
 N-tert-Butanesulfinylketimines Using Methoxymethanol as Formaldehyde
 Source.
;
_journal_issue 8
_journal_name_full 'The Journal of organic chemistry'
_journal_page_first 3715
_journal_page_last 3724
_journal_paper_doi 10.1021/jo500506u
_journal_volume 79
_journal_year 2014
_chemical_absolute_configuration rmad
_chemical_formula_moiety 'C15 H23 N O2 S'
_chemical_formula_sum 'C15 H23 N O2 S'
_chemical_formula_weight 281.40
_chemical_name_systematic
; 
 ? 
;
_space_group_IT_number 76
_symmetry_cell_setting tetragonal
_symmetry_space_group_name_Hall 'P 4w'
_symmetry_space_group_name_H-M 'P 41'
_atom_sites_solution_hydrogens mixed
_atom_sites_solution_primary direct
_atom_sites_solution_secondary difmap
_audit_creation_method SHELXL-97
_cell_angle_alpha 90.00
_cell_angle_beta 90.00
_cell_angle_gamma 90.00
_cell_formula_units_Z 4
_cell_length_a 10.0361(3)
_cell_length_b 10.0361(3)
_cell_length_c 15.3067(4)
_cell_measurement_reflns_used 1934
_cell_measurement_temperature 193(2)
_cell_measurement_theta_max 27.5
_cell_measurement_theta_min 0.9
_cell_volume 1541.74(8)
_computing_structure_refinement 'SHELXL-97 (Sheldrick, 1997)'
_computing_structure_solution 'SHELXS-97 (Sheldrick, 1990)'
_diffrn_ambient_temperature 193(2)
_diffrn_measured_fraction_theta_full 0.99
_diffrn_measured_fraction_theta_max 0.99
_diffrn_measurement_device_type 'Bruker-Nonius KappaCCD'
_diffrn_measurement_method '\f and \w scan'
_diffrn_radiation_monochromator graphite
_diffrn_radiation_source 'fine-focus sealed tube'
_diffrn_radiation_type MoK\a
_diffrn_radiation_wavelength 0.71073
_diffrn_reflns_av_R_equivalents 0.0000
_diffrn_reflns_av_sigmaI/netI 0.0669
_diffrn_reflns_limit_h_max 13
_diffrn_reflns_limit_h_min -13
_diffrn_reflns_limit_k_max 9
_diffrn_reflns_limit_k_min -9
_diffrn_reflns_limit_l_max 20
_diffrn_reflns_limit_l_min -21
_diffrn_reflns_number 4263
_diffrn_reflns_theta_full 29.5
_diffrn_reflns_theta_max 29.5
_diffrn_reflns_theta_min 3.16
_exptl_absorpt_coefficient_mu 0.208
_exptl_absorpt_correction_type none
_exptl_crystal_colour 'Colourless '
_exptl_crystal_density_diffrn 1.212
_exptl_crystal_density_method 'not measured'
_exptl_crystal_description Needle
_exptl_crystal_F_000 608
_exptl_crystal_size_max 0.38
_exptl_crystal_size_mid 0.11
_exptl_crystal_size_min 0.10
_refine_diff_density_max 0.206
_refine_diff_density_min -0.211
_refine_diff_density_rms 0.046
_refine_ls_abs_structure_details 'Flack H D (1983), Acta Cryst. A39, 876-881'
_refine_ls_abs_structure_Flack -0.08(9)
_refine_ls_extinction_method none
_refine_ls_goodness_of_fit_ref 1.015
_refine_ls_hydrogen_treatment constr
_refine_ls_matrix_type full
_refine_ls_number_parameters 172
_refine_ls_number_reflns 4263
_refine_ls_number_restraints 1
_refine_ls_restrained_S_all 1.015
_refine_ls_R_factor_all 0.0898
_refine_ls_R_factor_gt 0.0573
_refine_ls_shift/su_max 0.000
_refine_ls_shift/su_mean 0.000
_refine_ls_structure_factor_coef Fsqd
_refine_ls_weighting_details 'calc w=1/[\s^2^(Fo^2^)+(0.0442P)^2^+0.6346P] where P=(Fo^2^+2Fc^2^)/3'
_refine_ls_weighting_scheme calc
_refine_ls_wR_factor_gt 0.1074
_refine_ls_wR_factor_ref 0.1206
_reflns_d_resolution_high 0.7204
_reflns_number_gt 3189
_reflns_number_total 4263
_reflns_threshold_expression >2sigma(I)
_cod_data_source_file 5a.cif
_cod_data_source_block comp7
_cod_depositor_comments
;Adding full bibliography for
 ./tmp-cod-update-bibliographies-12971/cifs/4029263.cif.
;
_cod_original_sg_symbol_H-M 'P 41 '
_cod_database_code 4029263
_shelx_title ' Compound comp.7'
_shelx_f_calc_maximum 141.15
_shelx_f_squared_multiplier 1.000

loop_
_symmetry_equiv_pos_as_xyz
'x, y, z'
'-x, -y, z+1/2'
'-y, x, z+1/4'
'y, -x, z+3/4'

loop_
_atom_site_label
_atom_site_type_symbol
_atom_site_fract_x
_atom_site_fract_y
_atom_site_fract_z
_atom_site_U_iso_or_equiv
_atom_site_adp_type
_atom_site_occupancy
_atom_site_symmetry_multiplicity
_atom_site_calc_flag
_atom_site_refinement_flags
S12 S 0.24841(6) 0.00848(6) 0.45566(4) 0.03100(15) Uani 1 1 d .
N11 N 0.2289(2) 0.01225(19) 0.34929(13) 0.0284(5) Uani 1 1 d .
H11 H 0.1678 -0.0439 0.3214 0.034 Uiso 1 1 d R
O13 O 0.11632(19) 0.02343(19) 0.50226(12) 0.0401(5) Uani 1 1 d .
O19 O -0.0476(2) 0.1563(2) 0.23347(13) 0.0501(6) Uani 1 1 d .
H19 H -0.0273 0.0777 0.2277 0.060 Uiso 1 1 d R
C1 C 0.2284(2) 0.1440(2) 0.30566(16) 0.0292(5) Uani 1 1 d .
H1 H 0.2038 0.1179 0.2499 0.035 Uiso 1 1 d R
C9 C 0.3669(3) 0.2071(3) 0.30596(16) 0.0321(6) Uani 1 1 d .
C14 C 0.2900(3) -0.1695(3) 0.47024(18) 0.0358(6) Uani 1 1 d .
C2 C 0.1191(3) 0.2404(3) 0.33800(18) 0.0335(6) Uani 1 1 d .
H2 H 0.1167 0.2466 0.4043 0.040 Uiso 1 1 d R
C8 C 0.4790(3) 0.1261(3) 0.29490(18) 0.0385(6) Uani 1 1 d .
H8 H 0.4687 0.0316 0.2882 0.046 Uiso 1 1 d R
C16 C 0.4147(3) -0.2004(3) 0.4175(2) 0.0480(8) Uani 1 1 d .
H16A H 0.4378 -0.2927 0.4244 0.058 Uiso 1 1 d R
H16B H 0.4870 -0.1458 0.4376 0.058 Uiso 1 1 d R
H16C H 0.3977 -0.1821 0.3570 0.058 Uiso 1 1 d R
C3 C 0.1375(3) 0.3746(3) 0.2938(2) 0.0498(8) Uani 1 1 d .
H3A H 0.1414 0.3593 0.2281 0.060 Uiso 1 1 d R
H3B H 0.0624 0.4419 0.3105 0.060 Uiso 1 1 d R
C7 C 0.6055(3) 0.1798(3) 0.2938(2) 0.0489(8) Uani 1 1 d .
H7 H 0.6852 0.1210 0.2816 0.059 Uiso 1 1 d R
C15 C 0.1721(3) -0.2549(3) 0.4447(2) 0.0506(8) Uani 1 1 d .
H15A H 0.1931 -0.3475 0.4521 0.061 Uiso 1 1 d R
H15B H 0.1504 -0.2381 0.3846 0.061 Uiso 1 1 d R
H15C H 0.0973 -0.2322 0.4809 0.061 Uiso 1 1 d R
C10 C 0.3845(3) 0.3438(3) 0.3129(2) 0.0450(7) Uani 1 1 d .
C18 C -0.0200(3) 0.1842(3) 0.32378(18) 0.0395(7) Uani 1 1 d .
H18A H -0.0355 0.1016 0.3584 0.047 Uiso 1 1 d R
H18B H -0.0938 0.2510 0.3426 0.047 Uiso 1 1 d R
C17 C 0.3170(3) -0.1821(3) 0.5686(2) 0.0500(8) Uani 1 1 d .
H17A H 0.3399 -0.2724 0.5826 0.060 Uiso 1 1 d R
H17B H 0.2385 -0.1567 0.6003 0.060 Uiso 1 1 d R
H17C H 0.3893 -0.1243 0.5844 0.060 Uiso 1 1 d R
C6 C 0.6235(3) 0.3150(4) 0.3028(2) 0.0575(9) Uani 1 1 d .
H6 H 0.7162 0.3482 0.2994 0.069 Uiso 1 1 d R
C5 C 0.5136(3) 0.3948(3) 0.3110(3) 0.0595(9) Uani 1 1 d .
H5 H 0.5277 0.4891 0.3155 0.071 Uiso 1 1 d R
C4 C 0.2683(3) 0.4369(3) 0.3221(3) 0.0661(11) Uani 1 1 d .
H4A H 0.2859 0.5153 0.2881 0.079 Uiso 1 1 d R
H4B H 0.2616 0.4607 0.3827 0.079 Uiso 1 1 d R

loop_
_atom_site_aniso_label
_atom_site_aniso_U_11
_atom_site_aniso_U_22
_atom_site_aniso_U_33
_atom_site_aniso_U_23
_atom_site_aniso_U_13
_atom_site_aniso_U_12
S12 0.0339(3) 0.0297(3) 0.0294(3) -0.0056(3) -0.0027(3) 0.0040(3)
N11 0.0300(11) 0.0266(11) 0.0287(10) -0.0068(9) -0.0029(8) -0.0009(9)
O13 0.0429(11) 0.0404(11) 0.0371(10) -0.0014(8) 0.0084(8) 0.0108(9)
O19 0.0413(12) 0.0662(15) 0.0427(12) -0.0033(10) -0.0089(9) 0.0076(10)
C1 0.0283(13) 0.0327(13) 0.0266(12) -0.0035(10) -0.0028(10) 0.0032(10)
C9 0.0306(13) 0.0365(14) 0.0294(13) -0.0004(11) 0.0023(10) -0.0006(11)
C14 0.0373(14) 0.0312(13) 0.0389(16) 0.0020(11) 0.0009(11) 0.0097(11)
C2 0.0300(13) 0.0353(14) 0.0352(14) -0.0030(11) 0.0024(11) 0.0084(11)
C8 0.0340(15) 0.0380(15) 0.0436(15) -0.0006(12) 0.0054(12) 0.0010(12)
C16 0.0500(18) 0.0451(18) 0.0489(17) 0.0024(14) 0.0034(14) 0.0211(15)
C3 0.0438(18) 0.0390(17) 0.067(2) 0.0096(15) 0.0063(16) 0.0131(13)
C7 0.0335(16) 0.057(2) 0.0565(19) 0.0083(15) 0.0051(13) 0.0034(14)
C15 0.0508(18) 0.0347(15) 0.066(2) -0.0034(14) -0.0025(16) 0.0021(13)
C10 0.0398(17) 0.0367(16) 0.0584(19) 0.0025(14) -0.0011(14) -0.0012(13)
C18 0.0303(14) 0.0479(17) 0.0402(15) 0.0018(13) -0.0010(12) 0.0077(12)
C17 0.062(2) 0.0455(18) 0.0430(17) 0.0058(14) -0.0002(15) 0.0106(15)
C6 0.0339(17) 0.064(2) 0.074(2) 0.0169(18) -0.0016(16) -0.0123(15)
C5 0.049(2) 0.0417(19) 0.088(3) 0.0088(17) 0.0016(18) -0.0139(15)
C4 0.051(2) 0.0390(18) 0.109(3) 0.0014(19) 0.008(2) 0.0021(16)

loop_
_atom_type_symbol
_atom_type_description
_atom_type_scat_dispersion_real
_atom_type_scat_dispersion_imag
_atom_type_scat_source
C C 0.0033 0.0016 'International Tables Vol C Tables 4.2.6.8 and 6.1.1.4'
H H 0.0000 0.0000 'International Tables Vol C Tables 4.2.6.8 and 6.1.1.4'
N N 0.0061 0.0033 'International Tables Vol C Tables 4.2.6.8 and 6.1.1.4'
O O 0.0106 0.0060 'International Tables Vol C Tables 4.2.6.8 and 6.1.1.4'
S S 0.1246 0.1234 'International Tables Vol C Tables 4.2.6.8 and 6.1.1.4'

loop_
_geom_angle_atom_site_label_1
_geom_angle_atom_site_label_2
_geom_angle_atom_site_label_3
_geom_angle
O13 S12 N11 111.17(11)
O13 S12 C14 103.70(12)
N11 S12 C14 99.74(11)
C1 N11 S12 117.94(16)
C1 N11 H11 109.2
S12 N11 H11 121.1
C18 O19 H19 104.1
N11 C1 C9 111.4(2)
N11 C1 C2 114.7(2)
C9 C1 C2 112.7(2)
N11 C1 H1 99.4
C9 C1 H1 111.2
C2 C1 H1 106.5
C10 C9 C8 118.8(3)
C10 C9 C1 121.7(2)
C8 C9 C1 119.4(2)
C15 C14 C16 113.1(2)
C15 C14 C17 110.2(3)
C16 C14 C17 111.0(2)
C15 C14 S12 109.84(19)
C16 C14 S12 108.59(19)
C17 C14 S12 103.73(19)
C3 C2 C18 112.1(2)
C3 C2 C1 109.1(2)
C18 C2 C1 112.0(2)
C3 C2 H2 113.2
C18 C2 H2 98.3
C1 C2 H2 112.0
C7 C8 C9 121.0(3)
C7 C8 H8 119.0
C9 C8 H8 120.0
C14 C16 H16A 109.7
C14 C16 H16B 109.6
H16A C16 H16B 109.5
C14 C16 H16C 109.1
H16A C16 H16C 109.5
H16B C16 H16C 109.5
C2 C3 C4 110.0(3)
C2 C3 H3A 108.1
C4 C3 H3A 108.1
C2 C3 H3B 112.1
C4 C3 H3B 106.8
H3A C3 H3B 111.6
C6 C7 C8 120.3(3)
C6 C7 H7 119.4
C8 C7 H7 120.1
C14 C15 H15A 110.2
C14 C15 H15B 109.0
H15A C15 H15B 109.5
C14 C15 H15C 109.2
H15A C15 H15C 109.5
H15B C15 H15C 109.5
C9 C10 C5 118.7(3)
C9 C10 C4 121.6(3)
C5 C10 C4 119.7(3)
O19 C18 C2 112.7(2)
O19 C18 H18A 108.6
C2 C18 H18A 112.1
O19 C18 H18B 104.8
C2 C18 H18B 112.1
H18A C18 H18B 106.2
C14 C17 H17A 109.8
C14 C17 H17B 109.3
H17A C17 H17B 109.5
C14 C17 H17C 109.3
H17A C17 H17C 109.5
H17B C17 H17C 109.5
C5 C6 C7 118.8(3)
C5 C6 H6 124.4
C7 C6 H6 116.7
C6 C5 C10 122.4(3)
C6 C5 H5 117.7
C10 C5 H5 119.9
C10 C4 C3 112.9(3)
C10 C4 H4A 108.5
C3 C4 H4A 109.9
C10 C4 H4B 107.5
C3 C4 H4B 108.5
H4A C4 H4B 109.5

loop_
_geom_bond_atom_site_label_1
_geom_bond_atom_site_label_2
_geom_bond_distance
S12 O13 1.513(2)
S12 N11 1.640(2)
S12 C14 1.848(3)
N11 C1 1.482(3)
N11 H11 0.9362
O19 C18 1.437(3)
O19 H19 0.8188
C1 C9 1.528(4)
C1 C2 1.543(3)
C1 H1 0.9266
C9 C10 1.388(4)
C9 C8 1.398(4)
C14 C15 1.512(4)
C14 C16 1.521(4)
C14 C17 1.534(4)
C2 C3 1.519(4)
C2 C18 1.521(4)
C2 H2 1.0170
C8 C7 1.379(4)
C8 H8 0.9601
C16 H16A 0.9600
C16 H16B 0.9600
C16 H16C 0.9599
C3 C4 1.518(5)
C3 H3A 1.0181
C3 H3B 1.0436
C7 C6 1.375(5)
C7 H7 1.0114
C15 H15A 0.9600
C15 H15B 0.9599
C15 H15C 0.9600
C10 C5 1.393(4)
C10 C4 1.501(4)
C18 H18A 0.9963
C18 H18B 1.0392
C17 H17A 0.9600
C17 H17B 0.9600
C17 H17C 0.9600
C6 C5 1.369(5)
C6 H6 0.9903
C5 H5 0.9599
C4 H4A 0.9600
C4 H4B 0.9600
